data_7715036
loop_
_publ_author_name
'Bairagi, Subhash'
'Giri, Soumen'
'Patel, Deepak Kumar'
'Luong, Diana'
'Fokwa, Boniface P. T.'
'Ghosh, Sundargopal'

_publ_section_title
;
 Hetero-trimetallic complexes comprising bridging boryl and borylene
 ligands: an experimental and theoretical study.
;
_journal_issue 7
_journal_name_full 'Dalton transactions (Cambridge, England : 2003)'
_journal_page_first 3191
_journal_page_last 3205
_journal_paper_doi 10.1039/d3dt03907b
_journal_volume 53
_journal_year 2024
_chemical_formula_sum 'C26 H30 Cr O6 Ru2 S'
_chemical_formula_weight 724.70
_space_group_crystal_system monoclinic
_space_group_IT_number 14
_space_group_name_Hall '-P 2ybc'
_space_group_name_H-M_alt 'P 1 21/c 1'
_atom_sites_solution_hydrogens geom
_audit_creation_method SHELXL-2014/7
_audit_update_record
;
2022-09-22 deposited with the CCDC.	2024-01-15 downloaded from the CCDC.
;
_cell_angle_alpha 90
_cell_angle_beta 98.7049(15)
_cell_angle_gamma 90
_cell_formula_units_Z 4
_cell_length_a 14.8075(5)
_cell_length_b 10.2697(3)
_cell_length_c 18.5633(6)
_cell_measurement_reflns_used 9955
_cell_measurement_temperature 296(2)
_cell_measurement_theta_max 26.79
_cell_measurement_theta_min 2.42
_cell_volume 2790.38(15)
_computing_cell_refinement 'Bruker SAINT'
_computing_data_collection 'Bruker APEX2'
_computing_data_reduction 'Bruker SAINT'
_computing_molecular_graphics 'Bruker SHELXTL'
_computing_publication_material 'Bruker SHELXTL'
_computing_structure_refinement 'SHELXL-2014/7 (Sheldrick, 2014)'
_computing_structure_solution 'SHELXS-97 (Sheldrick 2008)'
_diffrn_ambient_temperature 296(2)
_diffrn_measured_fraction_theta_full 1.000
_diffrn_measured_fraction_theta_max 1.000
_diffrn_measurement_device_type 'Bruker APEX-II CCD'
_diffrn_measurement_method '\f and \w scans'
_diffrn_radiation_type MoK\a
_diffrn_radiation_wavelength 0.71073
_diffrn_reflns_av_R_equivalents 0.0269
_diffrn_reflns_av_unetI/netI 0.0224
_diffrn_reflns_Laue_measured_fraction_full 1.000
_diffrn_reflns_Laue_measured_fraction_max 1.000
_diffrn_reflns_limit_h_max 17
_diffrn_reflns_limit_h_min -17
_diffrn_reflns_limit_k_max 9
_diffrn_reflns_limit_k_min -12
_diffrn_reflns_limit_l_max 22
_diffrn_reflns_limit_l_min -22
_diffrn_reflns_number 23558
_diffrn_reflns_point_group_measured_fraction_full 1.000
_diffrn_reflns_point_group_measured_fraction_max 1.000
_diffrn_reflns_theta_full 24.995
_diffrn_reflns_theta_max 24.995
_diffrn_reflns_theta_min 2.220
_exptl_absorpt_coefficient_mu 1.563
_exptl_absorpt_correction_T_max 0.859
_exptl_absorpt_correction_T_min 0.696
_exptl_absorpt_correction_type multi-scan
_exptl_absorpt_process_details 'SADABS V2014/5(Bruker AXS.Inc)'
_exptl_crystal_colour black
_exptl_crystal_density_diffrn 1.725
_exptl_crystal_description Rectangulaar
_exptl_crystal_F_000 1448
_exptl_crystal_size_max 0.250
_exptl_crystal_size_mid 0.140
_exptl_crystal_size_min 0.100
_refine_diff_density_max 0.340
_refine_diff_density_min -0.366
_refine_diff_density_rms 0.073
_refine_ls_extinction_coef 0.00113(6)
_refine_ls_extinction_expression Fc^*^=kFc[1+0.001xFc^2^\l^3^/sin(2\q)]^-1/4^
_refine_ls_extinction_method 'SHELXL-2014/7 (Sheldrick 2014'
_refine_ls_goodness_of_fit_ref 1.064
_refine_ls_hydrogen_treatment constr
_refine_ls_matrix_type full
_refine_ls_number_parameters 336
_refine_ls_number_reflns 4917
_refine_ls_number_restraints 0
_refine_ls_restrained_S_all 1.064
_refine_ls_R_factor_all 0.0334
_refine_ls_R_factor_gt 0.0253
_refine_ls_shift/su_max 0.031
_refine_ls_shift/su_mean 0.000
_refine_ls_structure_factor_coef Fsqd
_refine_ls_weighting_details 'w=1/[\s^2^(Fo^2^)+(0.0189P)^2^+3.9594P] where P=(Fo^2^+2Fc^2^)/3'
_refine_ls_weighting_scheme calc
_refine_ls_wR_factor_gt 0.0542
_refine_ls_wR_factor_ref 0.0608
_reflns_Friedel_coverage 0.000
_reflns_number_gt 4265
_reflns_number_total 4917
_reflns_threshold_expression 'I > 2\s(I)'
_cod_data_source_file d3dt03907b2.cif
_cod_data_source_block sgg
_cod_depositor_comments 'Adding full bibliography for 7715036--7715041.cif.'
_cod_original_sg_symbol_H-M 'P 21/c'
_cod_database_code 7715036
_shelx_shelxl_version_number 2014/7
_shelx_space_group_comment
; 
The symmetry employed for this shelxl refinement is uniquely defined 
by the following loop, which should always be used as a source of 
symmetry information in preference to the above space-group names. 
They are only intended as comments. 
;
_shelx_estimated_absorpt_t_min 0.696
_shelx_estimated_absorpt_t_max 0.859

loop_
_space_group_symop_operation_xyz
'x, y, z'
'-x, y+1/2, -z+1/2'
'-x, -y, -z'
'x, -y-1/2, z-1/2'

loop_
_atom_site_label
_atom_site_type_symbol
_atom_site_fract_x
_atom_site_fract_y
_atom_site_fract_z
_atom_site_U_iso_or_equiv
_atom_site_adp_type
_atom_site_occupancy
_atom_site_site_symmetry_order
_atom_site_calc_flag
_atom_site_refinement_flags_posn
_atom_site_refinement_flags_adp
_atom_site_refinement_flags_occupancy
_atom_site_disorder_assembly
_atom_site_disorder_group
C1 C 0.9466(2) 1.1335(4) 0.2411(2) 0.0544(10) Uani 1 1 d . . . . .
C2 C 0.9200(2) 1.1834(4) 0.3062(2) 0.0512(10) Uani 1 1 d . . . . .
C3 C 0.8433(2) 1.2633(3) 0.2874(2) 0.0434(8) Uani 1 1 d . . . . .
C4 C 0.8217(2) 1.2658(3) 0.2103(2) 0.0421(8) Uani 1 1 d . . . . .
C5 C 0.8851(2) 1.1862(3) 0.1812(2) 0.0483(9) Uani 1 1 d . . . . .
C6 C 0.8912(4) 1.1712(5) 0.1020(2) 0.0829(15) Uani 1 1 d . . . . .
H6A H 0.8308 1.1713 0.0744 0.124 Uiso 1 1 calc R U . . .
H6B H 0.9210 1.0905 0.0942 0.124 Uiso 1 1 calc R U . . .
H6C H 0.9256 1.2422 0.0863 0.124 Uiso 1 1 calc R U . . .
C7 C 1.0287(3) 1.0511(5) 0.2353(4) 0.105(2) Uani 1 1 d . . . . .
H7A H 1.0809 1.1062 0.2341 0.157 Uiso 1 1 calc R U . . .
H7B H 1.0178 1.0004 0.1914 0.157 Uiso 1 1 calc R U . . .
H7C H 1.0402 0.9940 0.2766 0.157 Uiso 1 1 calc R U . . .
C8 C 0.9718(3) 1.1638(5) 0.3810(3) 0.0909(18) Uani 1 1 d . . . . .
H8A H 1.0226 1.2229 0.3886 0.136 Uiso 1 1 calc R U . . .
H8B H 0.9938 1.0759 0.3858 0.136 Uiso 1 1 calc R U . . .
H8C H 0.9323 1.1801 0.4165 0.136 Uiso 1 1 calc R U . . .
C9 C 0.7978(3) 1.3442(4) 0.3383(3) 0.0742(13) Uani 1 1 d . . . . .
H9A H 0.8126 1.3106 0.3869 0.111 Uiso 1 1 calc R U . . .
H9B H 0.7328 1.3415 0.3236 0.111 Uiso 1 1 calc R U . . .
H9C H 0.8187 1.4326 0.3370 0.111 Uiso 1 1 calc R U . . .
C10 C 0.7484(3) 1.3484(4) 0.1680(3) 0.0690(12) Uani 1 1 d . . . . .
H10A H 0.7740 1.4305 0.1567 0.104 Uiso 1 1 calc R U . . .
H10B H 0.7006 1.3628 0.1967 0.104 Uiso 1 1 calc R U . . .
H10C H 0.7240 1.3047 0.1236 0.104 Uiso 1 1 calc R U . . .
C11 C 0.7263(3) 0.7854(3) 0.43016(19) 0.0482(9) Uani 1 1 d . . . . .
C12 C 0.6330(3) 0.7820(4) 0.3984(2) 0.0580(11) Uani 1 1 d . . . . .
C13 C 0.5974(2) 0.9105(4) 0.39963(19) 0.0535(10) Uani 1 1 d . . . . .
C14 C 0.6687(2) 0.9930(3) 0.43281(17) 0.0428(8) Uani 1 1 d . . . . .
C15 C 0.7475(2) 0.9155(3) 0.45169(17) 0.0400(8) Uani 1 1 d . . . . .
C16 C 0.7891(4) 0.6710(4) 0.4466(3) 0.0900(17) Uani 1 1 d . . . . .
H16A H 0.8463 0.6891 0.4303 0.135 Uiso 1 1 calc R U . . .
H16B H 0.7618 0.5954 0.4219 0.135 Uiso 1 1 calc R U . . .
H16C H 0.7993 0.6554 0.4982 0.135 Uiso 1 1 calc R U . . .
C17 C 0.5786(4) 0.6615(6) 0.3749(3) 0.115(2) Uani 1 1 d . . . . .
H17A H 0.6180 0.5973 0.3584 0.172 Uiso 1 1 calc R U . . .
H17B H 0.5306 0.6829 0.3359 0.172 Uiso 1 1 calc R U . . .
H17C H 0.5526 0.6275 0.4153 0.172 Uiso 1 1 calc R U . . .
C18 C 0.5002(3) 0.9509(7) 0.3753(3) 0.110(2) Uani 1 1 d . . . . .
H18A H 0.4674 0.9490 0.4162 0.165 Uiso 1 1 calc R U . . .
H18B H 0.4720 0.8919 0.3385 0.165 Uiso 1 1 calc R U . . .
H18C H 0.4988 1.0375 0.3558 0.165 Uiso 1 1 calc R U . . .
C19 C 0.6584(4) 1.1332(4) 0.4513(2) 0.0758(14) Uani 1 1 d . . . . .
H19A H 0.6178 1.1749 0.4130 0.114 Uiso 1 1 calc R U . . .
H19B H 0.7170 1.1750 0.4568 0.114 Uiso 1 1 calc R U . . .
H19C H 0.6337 1.1398 0.4961 0.114 Uiso 1 1 calc R U . . .
C20 C 0.8349(3) 0.9597(5) 0.4948(2) 0.0680(12) Uani 1 1 d . . . . .
H20A H 0.8345 0.9413 0.5455 0.102 Uiso 1 1 calc R U . . .
H20B H 0.8418 1.0517 0.4883 0.102 Uiso 1 1 calc R U . . .
H20C H 0.8849 0.9146 0.4786 0.102 Uiso 1 1 calc R U . . .
C21 C 0.8448(2) 0.9135(3) 0.31945(18) 0.0361(7) Uani 1 1 d . . . . .
C22 C 0.8060(3) 0.9144(3) 0.17413(19) 0.0460(9) Uani 1 1 d . . . . .
C23 C 0.6416(3) 1.0075(4) 0.0958(2) 0.0538(9) Uani 1 1 d . . . . .
C24 C 0.6749(3) 0.7623(4) 0.1246(2) 0.0532(10) Uani 1 1 d . . . . .
C25 C 0.5414(3) 0.8712(3) 0.1762(2) 0.0499(9) Uani 1 1 d . . . . .
C26 C 0.7091(2) 0.7598(3) 0.26137(19) 0.0445(8) Uani 1 1 d . . . . .
Cr1 Cr 0.66539(3) 0.90967(5) 0.18026(3) 0.03376(13) Uani 1 1 d . . . . .
O1 O 0.91201(16) 0.8605(2) 0.34467(15) 0.0556(7) Uani 1 1 d . . . . .
O2 O 0.85992(19) 0.8664(3) 0.14279(16) 0.0709(8) Uani 1 1 d . . . . .
O3 O 0.6273(3) 1.0676(3) 0.04321(17) 0.0879(10) Uani 1 1 d . . . . .
O4 O 0.6825(3) 0.6688(3) 0.09269(17) 0.0850(10) Uani 1 1 d . . . . .
O5 O 0.4655(2) 0.8499(3) 0.1744(2) 0.0845(10) Uani 1 1 d . . . . .
O6 O 0.7228(2) 0.6485(2) 0.26213(14) 0.0662(8) Uani 1 1 d . . . . .
Ru1 Ru 0.80618(2) 1.06230(2) 0.24871(2) 0.03060(8) Uani 1 1 d . . . . .
Ru2 Ru 0.70863(2) 0.90902(2) 0.33086(2) 0.02918(8) Uani 1 1 d . . . . .
S1 S 0.65362(5) 1.07797(7) 0.25591(4) 0.03038(17) Uani 1 1 d . . . . .

loop_
_atom_site_aniso_label
_atom_site_aniso_U_11
_atom_site_aniso_U_22
_atom_site_aniso_U_33
_atom_site_aniso_U_23
_atom_site_aniso_U_13
_atom_site_aniso_U_12
C1 0.0246(17) 0.048(2) 0.092(3) 0.020(2) 0.0133(19) 0.0002(15)
C2 0.0381(19) 0.048(2) 0.063(3) 0.0169(19) -0.0066(18) -0.0184(16)
C3 0.0430(19) 0.0347(18) 0.052(2) 0.0027(16) 0.0066(16) -0.0119(15)
C4 0.0361(18) 0.0320(17) 0.058(2) 0.0160(16) 0.0067(16) -0.0041(14)
C5 0.048(2) 0.048(2) 0.053(2) 0.0131(18) 0.0214(18) -0.0065(16)
C6 0.104(4) 0.083(3) 0.071(3) 0.011(3) 0.046(3) -0.018(3)
C7 0.041(2) 0.082(3) 0.202(7) 0.032(4) 0.050(3) 0.017(2)
C8 0.081(3) 0.093(4) 0.085(4) 0.034(3) -0.032(3) -0.045(3)
C9 0.091(3) 0.050(2) 0.088(3) -0.018(2) 0.034(3) -0.021(2)
C10 0.064(3) 0.050(2) 0.091(3) 0.028(2) 0.001(2) 0.008(2)
C11 0.071(3) 0.044(2) 0.0314(19) 0.0097(16) 0.0145(18) 0.0017(18)
C12 0.075(3) 0.068(3) 0.033(2) 0.0004(19) 0.0172(19) -0.035(2)
C13 0.0370(19) 0.094(3) 0.0312(19) 0.009(2) 0.0116(15) -0.0054(19)
C14 0.050(2) 0.052(2) 0.0284(18) 0.0002(16) 0.0139(15) 0.0064(17)
C15 0.0404(19) 0.050(2) 0.0291(17) -0.0010(15) 0.0045(14) -0.0029(15)
C16 0.156(5) 0.058(3) 0.060(3) 0.024(2) 0.029(3) 0.040(3)
C17 0.161(6) 0.114(5) 0.075(4) -0.011(3) 0.034(4) -0.101(4)
C18 0.034(2) 0.232(7) 0.066(3) 0.019(4) 0.016(2) 0.009(3)
C19 0.118(4) 0.064(3) 0.052(3) -0.006(2) 0.034(3) 0.028(3)
C20 0.057(2) 0.103(4) 0.041(2) -0.004(2) -0.0058(19) -0.010(2)
C21 0.0354(18) 0.0348(17) 0.0391(19) 0.0022(14) 0.0089(15) 0.0028(14)
C22 0.056(2) 0.041(2) 0.043(2) 0.0040(16) 0.0144(18) 0.0077(17)
C23 0.066(3) 0.051(2) 0.043(2) 0.0006(19) 0.0062(19) 0.0000(19)
C24 0.076(3) 0.048(2) 0.037(2) -0.0045(18) 0.0149(19) -0.0007(19)
C25 0.053(2) 0.040(2) 0.052(2) -0.0028(17) -0.0057(18) -0.0077(17)
C26 0.054(2) 0.035(2) 0.045(2) -0.0036(16) 0.0105(17) 0.0014(16)
Cr1 0.0412(3) 0.0309(3) 0.0288(3) -0.0027(2) 0.0041(2) 0.0004(2)
O1 0.0375(14) 0.0568(16) 0.0715(18) 0.0245(14) 0.0051(12) 0.0171(12)
O2 0.0683(18) 0.075(2) 0.078(2) -0.0156(16) 0.0390(16) 0.0183(15)
O3 0.123(3) 0.091(2) 0.0470(19) 0.0267(17) 0.0027(18) 0.012(2)
O4 0.145(3) 0.0547(19) 0.062(2) -0.0252(16) 0.039(2) -0.0021(19)
O5 0.0489(18) 0.076(2) 0.123(3) -0.005(2) -0.0040(18) -0.0202(16)
O6 0.112(2) 0.0309(15) 0.0535(17) 0.0002(12) 0.0068(16) 0.0113(14)
Ru1 0.02584(13) 0.02952(14) 0.03669(16) 0.00574(11) 0.00554(10) 0.00222(10)
Ru2 0.02941(14) 0.03170(14) 0.02636(14) 0.00140(10) 0.00406(10) -0.00108(10)
S1 0.0266(4) 0.0307(4) 0.0332(4) -0.0012(3) 0.0028(3) 0.0040(3)

loop_
_atom_type_symbol
_atom_type_description
_atom_type_scat_dispersion_real
_atom_type_scat_dispersion_imag
_atom_type_scat_source
C C 0.0033 0.0016 'International Tables Vol C Tables 4.2.6.8 and 6.1.1.4'
H H 0.0000 0.0000 'International Tables Vol C Tables 4.2.6.8 and 6.1.1.4'
O O 0.0106 0.0060 'International Tables Vol C Tables 4.2.6.8 and 6.1.1.4'
S S 0.1246 0.1234 'International Tables Vol C Tables 4.2.6.8 and 6.1.1.4'
Cr Cr 0.3209 0.6236 'International Tables Vol C Tables 4.2.6.8 and 6.1.1.4'
Ru Ru -1.2594 0.8363 'International Tables Vol C Tables 4.2.6.8 and 6.1.1.4'

loop_
_geom_angle_atom_site_label_1
_geom_angle_atom_site_label_2
_geom_angle_atom_site_label_3
_geom_angle
_geom_angle_site_symmetry_1
_geom_angle_site_symmetry_3
_geom_angle_publ_flag
C2 C1 C5 107.4(3) . . ?
C2 C1 C7 126.7(4) . . ?
C5 C1 C7 125.7(4) . . ?
C2 C1 Ru1 71.58(19) . . ?
C5 C1 Ru1 71.54(18) . . ?
C7 C1 Ru1 126.5(3) . . ?
C3 C2 C1 108.6(3) . . ?
C3 C2 C8 126.3(4) . . ?
C1 C2 C8 124.9(4) . . ?
C3 C2 Ru1 71.49(19) . . ?
C1 C2 Ru1 71.3(2) . . ?
C8 C2 Ru1 127.8(3) . . ?
C2 C3 C4 108.1(3) . . ?
C2 C3 C9 126.5(4) . . ?
C4 C3 C9 125.0(3) . . ?
C2 C3 Ru1 71.9(2) . . ?
C4 C3 Ru1 71.59(19) . . ?
C9 C3 Ru1 127.4(2) . . ?
C5 C4 C3 108.3(3) . . ?
C5 C4 C10 126.7(4) . . ?
C3 C4 C10 124.8(3) . . ?
C5 C4 Ru1 71.70(18) . . ?
C3 C4 Ru1 71.26(18) . . ?
C10 C4 Ru1 126.5(2) . . ?
C4 C5 C1 107.7(3) . . ?
C4 C5 C6 125.3(4) . . ?
C1 C5 C6 126.8(4) . . ?
C4 C5 Ru1 71.46(18) . . ?
C1 C5 Ru1 71.02(19) . . ?
C6 C5 Ru1 127.4(3) . . ?
C5 C6 H6A 109.5 . . ?
C5 C6 H6B 109.5 . . ?
H6A C6 H6B 109.5 . . ?
C5 C6 H6C 109.5 . . ?
H6A C6 H6C 109.5 . . ?
H6B C6 H6C 109.5 . . ?
C1 C7 H7A 109.5 . . ?
C1 C7 H7B 109.5 . . ?
H7A C7 H7B 109.5 . . ?
C1 C7 H7C 109.5 . . ?
H7A C7 H7C 109.5 . . ?
H7B C7 H7C 109.5 . . ?
C2 C8 H8A 109.5 . . ?
C2 C8 H8B 109.5 . . ?
H8A C8 H8B 109.5 . . ?
C2 C8 H8C 109.5 . . ?
H8A C8 H8C 109.5 . . ?
H8B C8 H8C 109.5 . . ?
C3 C9 H9A 109.5 . . ?
C3 C9 H9B 109.5 . . ?
H9A C9 H9B 109.5 . . ?
C3 C9 H9C 109.5 . . ?
H9A C9 H9C 109.5 . . ?
H9B C9 H9C 109.5 . . ?
C4 C10 H10A 109.5 . . ?
C4 C10 H10B 109.5 . . ?
H10A C10 H10B 109.5 . . ?
C4 C10 H10C 109.5 . . ?
H10A C10 H10C 109.5 . . ?
H10B C10 H10C 109.5 . . ?
C15 C11 C12 107.6(3) . . ?
C15 C11 C16 125.2(4) . . ?
C12 C11 C16 126.8(4) . . ?
C15 C11 Ru2 71.84(19) . . ?
C12 C11 Ru2 71.6(2) . . ?
C16 C11 Ru2 127.5(3) . . ?
C11 C12 C13 108.1(3) . . ?
C11 C12 C17 125.9(5) . . ?
C13 C12 C17 125.7(5) . . ?
C11 C12 Ru2 71.23(19) . . ?
C13 C12 Ru2 71.6(2) . . ?
C17 C12 Ru2 127.7(3) . . ?
C14 C13 C12 107.9(3) . . ?
C14 C13 C18 125.6(4) . . ?
C12 C13 C18 126.3(4) . . ?
C14 C13 Ru2 71.78(18) . . ?
C12 C13 Ru2 71.1(2) . . ?
C18 C13 Ru2 126.0(3) . . ?
C15 C14 C13 107.7(3) . . ?
C15 C14 C19 126.6(4) . . ?
C13 C14 C19 125.4(4) . . ?
C15 C14 Ru2 71.27(18) . . ?
C13 C14 Ru2 71.20(19) . . ?
C19 C14 Ru2 128.0(2) . . ?
C11 C15 C14 108.8(3) . . ?
C11 C15 C20 125.3(4) . . ?
C14 C15 C20 125.5(3) . . ?
C11 C15 Ru2 71.08(19) . . ?
C14 C15 Ru2 71.90(19) . . ?
C20 C15 Ru2 128.5(2) . . ?
C11 C16 H16A 109.5 . . ?
C11 C16 H16B 109.5 . . ?
H16A C16 H16B 109.5 . . ?
C11 C16 H16C 109.5 . . ?
H16A C16 H16C 109.5 . . ?
H16B C16 H16C 109.5 . . ?
C12 C17 H17A 109.5 . . ?
C12 C17 H17B 109.5 . . ?
H17A C17 H17B 109.5 . . ?
C12 C17 H17C 109.5 . . ?
H17A C17 H17C 109.5 . . ?
H17B C17 H17C 109.5 . . ?
C13 C18 H18A 109.5 . . ?
C13 C18 H18B 109.5 . . ?
H18A C18 H18B 109.5 . . ?
C13 C18 H18C 109.5 . . ?
H18A C18 H18C 109.5 . . ?
H18B C18 H18C 109.5 . . ?
C14 C19 H19A 109.5 . . ?
C14 C19 H19B 109.5 . . ?
H19A C19 H19B 109.5 . . ?
C14 C19 H19C 109.5 . . ?
H19A C19 H19C 109.5 . . ?
H19B C19 H19C 109.5 . . ?
C15 C20 H20A 109.5 . . ?
C15 C20 H20B 109.5 . . ?
H20A C20 H20B 109.5 . . ?
C15 C20 H20C 109.5 . . ?
H20A C20 H20C 109.5 . . ?
H20B C20 H20C 109.5 . . ?
O1 C21 Ru1 138.2(3) . . ?
O1 C21 Ru2 137.4(3) . . ?
Ru1 C21 Ru2 84.26(12) . . ?
O2 C22 Ru1 135.9(3) . . ?
O2 C22 Cr1 140.8(3) . . ?
Ru1 C22 Cr1 83.14(13) . . ?
O3 C23 Cr1 179.5(4) . . ?
O4 C24 Cr1 177.2(4) . . ?
O5 C25 Cr1 178.6(4) . . ?
O6 C26 Ru2 139.7(3) . . ?
O6 C26 Cr1 137.4(3) . . ?
Ru2 C26 Cr1 82.82(13) . . ?
C24 Cr1 C23 89.54(17) . . ?
C24 Cr1 C25 87.77(17) . . ?
C23 Cr1 C25 91.17(17) . . ?
C24 Cr1 C22 80.18(16) . . ?
C23 Cr1 C22 90.26(16) . . ?
C25 Cr1 C22 167.85(15) . . ?
C24 Cr1 C26 76.61(15) . . ?
C23 Cr1 C26 165.07(15) . . ?
C25 Cr1 C26 93.78(15) . . ?
C22 Cr1 C26 82.01(13) . . ?
C24 Cr1 S1 175.26(12) . . ?
C23 Cr1 S1 95.10(12) . . ?
C25 Cr1 S1 91.12(12) . . ?
C22 Cr1 S1 100.77(10) . . ?
C26 Cr1 S1 98.87(9) . . ?
C24 Cr1 Ru1 127.31(13) . . ?
C23 Cr1 Ru1 96.62(12) . . ?
C25 Cr1 Ru1 143.91(12) . . ?
C22 Cr1 Ru1 47.67(10) . . ?
C26 Cr1 Ru1 87.63(9) . . ?
S1 Cr1 Ru1 53.19(2) . . ?
C24 Cr1 Ru2 122.40(12) . . ?
C23 Cr1 Ru2 147.25(12) . . ?
C25 Cr1 Ru2 96.67(12) . . ?
C22 Cr1 Ru2 88.58(10) . . ?
C26 Cr1 Ru2 45.84(9) . . ?
S1 Cr1 Ru2 53.16(2) . . ?
Ru1 Cr1 Ru2 59.596(13) . . ?
C21 Ru1 C22 81.47(13) . . ?
C21 Ru1 C3 117.09(13) . . ?
C22 Ru1 C3 151.35(13) . . ?
C21 Ru1 C1 96.52(13) . . ?
C22 Ru1 C1 96.08(15) . . ?
C3 Ru1 C1 61.92(14) . . ?
C21 Ru1 C4 151.08(13) . . ?
C22 Ru1 C4 117.79(14) . . ?
C3 Ru1 C4 37.14(13) . . ?
C1 Ru1 C4 61.97(12) . . ?
C21 Ru1 C2 89.54(13) . . ?
C22 Ru1 C2 131.11(15) . . ?
C3 Ru1 C2 36.66(13) . . ?
C1 Ru1 C2 37.15(14) . . ?
C4 Ru1 C2 61.58(13) . . ?
C21 Ru1 C5 131.92(13) . . ?
C22 Ru1 C5 89.45(14) . . ?
C3 Ru1 C5 61.90(13) . . ?
C1 Ru1 C5 37.44(14) . . ?
C4 Ru1 C5 36.84(13) . . ?
C2 Ru1 C5 61.95(14) . . ?
C21 Ru1 S1 101.41(9) . . ?
C22 Ru1 S1 101.01(11) . . ?
C3 Ru1 S1 96.50(9) . . ?
C1 Ru1 S1 156.80(10) . . ?
C4 Ru1 S1 95.93(8) . . ?
C2 Ru1 S1 127.85(11) . . ?
C5 Ru1 S1 126.65(10) . . ?
C21 Ru1 Ru2 48.18(9) . . ?
C22 Ru1 Ru2 90.20(10) . . ?
C3 Ru1 Ru2 118.44(9) . . ?
C1 Ru1 Ru2 142.80(10) . . ?
C4 Ru1 Ru2 143.32(9) . . ?
C2 Ru1 Ru2 118.43(10) . . ?
C5 Ru1 Ru2 179.61(11) . . ?
S1 Ru1 Ru2 53.25(2) . . ?
C21 Ru1 Cr1 89.39(9) . . ?
C22 Ru1 Cr1 49.18(10) . . ?
C3 Ru1 Cr1 143.82(9) . . ?
C1 Ru1 Cr1 143.55(12) . . ?
C4 Ru1 Cr1 119.47(9) . . ?
C2 Ru1 Cr1 178.82(10) . . ?
C5 Ru1 Cr1 119.20(10) . . ?
S1 Ru1 Cr1 51.92(2) . . ?
Ru2 Ru1 Cr1 60.424(13) . . ?
C26 Ru2 C21 81.50(13) . . ?
C26 Ru2 C11 94.92(14) . . ?
C21 Ru2 C11 95.98(14) . . ?
C26 Ru2 C12 88.00(14) . . ?
C21 Ru2 C12 130.92(15) . . ?
C11 Ru2 C12 37.19(14) . . ?
C26 Ru2 C15 130.12(14) . . ?
C21 Ru2 C15 89.73(12) . . ?
C11 Ru2 C15 37.08(13) . . ?
C12 Ru2 C15 61.72(13) . . ?
C26 Ru2 C13 116.63(15) . . ?
C21 Ru2 C13 151.36(13) . . ?
C11 Ru2 C13 62.19(14) . . ?
C12 Ru2 C13 37.24(15) . . ?
C15 Ru2 C13 61.64(13) . . ?
C26 Ru2 C14 149.96(14) . . ?
C21 Ru2 C14 117.79(13) . . ?
C11 Ru2 C14 62.06(13) . . ?
C12 Ru2 C14 61.96(14) . . ?
C15 Ru2 C14 36.83(12) . . ?
C13 Ru2 C14 37.02(13) . . ?
C26 Ru2 S1 102.91(10) . . ?
C21 Ru2 S1 100.59(9) . . ?
C11 Ru2 S1 157.19(10) . . ?
C12 Ru2 S1 128.47(13) . . ?
C15 Ru2 S1 126.95(9) . . ?
C13 Ru2 S1 96.70(11) . . ?
C14 Ru2 S1 96.11(9) . . ?
C26 Ru2 Ru1 91.58(10) . . ?
C21 Ru2 Ru1 47.56(9) . . ?
C11 Ru2 Ru1 141.45(10) . . ?
C12 Ru2 Ru1 178.48(13) . . ?
C15 Ru2 Ru1 117.62(8) . . ?
C13 Ru2 Ru1 143.97(12) . . ?
C14 Ru2 Ru1 118.46(9) . . ?
S1 Ru2 Ru1 53.046(19) . . ?
C26 Ru2 Cr1 51.35(10) . . ?
C21 Ru2 Cr1 88.65(9) . . ?
C11 Ru2 Cr1 144.96(10) . . ?
C12 Ru2 Cr1 120.69(10) . . ?
C15 Ru2 Cr1 177.58(9) . . ?
C13 Ru2 Cr1 119.94(10) . . ?
C14 Ru2 Cr1 143.25(9) . . ?
S1 Ru2 Cr1 51.69(2) . . ?
Ru1 Ru2 Cr1 59.980(13) . . ?
Cr1 S1 Ru1 74.88(3) . . ?
Cr1 S1 Ru2 75.15(3) . . ?
Ru1 S1 Ru2 73.70(2) . . ?

loop_
_geom_bond_atom_site_label_1
_geom_bond_atom_site_label_2
_geom_bond_distance
_geom_bond_site_symmetry_2
_geom_bond_publ_flag
C1 C2 1.421(6) . ?
C1 C5 1.432(5) . ?
C1 C7 1.500(5) . ?
C1 Ru1 2.228(3) . ?
C2 C3 1.402(5) . ?
C2 C8 1.494(5) . ?
C2 Ru1 2.232(3) . ?
C3 C4 1.420(5) . ?
C3 C9 1.492(5) . ?
C3 Ru1 2.227(3) . ?
C4 C5 1.411(5) . ?
C4 C10 1.502(5) . ?
C4 Ru1 2.232(3) . ?
C5 C6 1.496(5) . ?
C5 Ru1 2.235(3) . ?
C6 H6A 0.9600 . ?
C6 H6B 0.9600 . ?
C6 H6C 0.9600 . ?
C7 H7A 0.9600 . ?
C7 H7B 0.9600 . ?
C7 H7C 0.9600 . ?
C8 H8A 0.9600 . ?
C8 H8B 0.9600 . ?
C8 H8C 0.9600 . ?
C9 H9A 0.9600 . ?
C9 H9B 0.9600 . ?
C9 H9C 0.9600 . ?
C10 H10A 0.9600 . ?
C10 H10B 0.9600 . ?
C10 H10C 0.9600 . ?
C11 C15 1.415(5) . ?
C11 C12 1.418(5) . ?
C11 C16 1.501(5) . ?
C11 Ru2 2.221(3) . ?
C12 C13 1.423(6) . ?
C12 C17 1.505(6) . ?
C12 Ru2 2.225(3) . ?
C13 C14 1.419(5) . ?
C13 C18 1.501(5) . ?
C13 Ru2 2.231(3) . ?
C14 C15 1.412(5) . ?
C14 C19 1.494(5) . ?
C14 Ru2 2.239(3) . ?
C15 C20 1.487(5) . ?
C15 Ru2 2.231(3) . ?
C16 H16A 0.9600 . ?
C16 H16B 0.9600 . ?
C16 H16C 0.9600 . ?
C17 H17A 0.9600 . ?
C17 H17B 0.9600 . ?
C17 H17C 0.9600 . ?
C18 H18A 0.9600 . ?
C18 H18B 0.9600 . ?
C18 H18C 0.9600 . ?
C19 H19A 0.9600 . ?
C19 H19B 0.9600 . ?
C19 H19C 0.9600 . ?
C20 H20A 0.9600 . ?
C20 H20B 0.9600 . ?
C20 H20C 0.9600 . ?
C21 O1 1.169(4) . ?
C21 Ru1 2.039(3) . ?
C21 Ru2 2.059(3) . ?
C22 O2 1.165(4) . ?
C22 Ru1 2.055(4) . ?
C22 Cr1 2.104(4) . ?
C23 O3 1.148(4) . ?
C23 Cr1 1.850(4) . ?
C24 O4 1.143(4) . ?
C24 Cr1 1.849(4) . ?
C25 O5 1.140(4) . ?
C25 Cr1 1.869(4) . ?
C26 O6 1.160(4) . ?
C26 Ru2 2.004(3) . ?
C26 Cr1 2.182(4) . ?
Cr1 S1 2.2502(9) . ?
Cr1 Ru1 2.7597(6) . ?
Cr1 Ru2 2.7719(6) . ?
Ru1 S1 2.2887(8) . ?
Ru1 Ru2 2.7489(3) . ?
Ru2 S1 2.2949(8) . ?

loop_
_geom_torsion_atom_site_label_1
_geom_torsion_atom_site_label_2
_geom_torsion_atom_site_label_3
_geom_torsion_atom_site_label_4
_geom_torsion
_geom_torsion_site_symmetry_1
_geom_torsion_site_symmetry_2
_geom_torsion_site_symmetry_3
_geom_torsion_site_symmetry_4
_geom_torsion_publ_flag
C5 C1 C2 C3 0.9(4) . . . . ?
C7 C1 C2 C3 175.7(4) . . . . ?
Ru1 C1 C2 C3 -62.1(2) . . . . ?
C5 C1 C2 C8 -173.4(3) . . . . ?
C7 C1 C2 C8 1.4(6) . . . . ?
Ru1 C1 C2 C8 123.6(4) . . . . ?
C5 C1 C2 Ru1 63.0(2) . . . . ?
C7 C1 C2 Ru1 -122.2(4) . . . . ?
C1 C2 C3 C4 -0.8(4) . . . . ?
C8 C2 C3 C4 173.4(3) . . . . ?
Ru1 C2 C3 C4 -62.8(2) . . . . ?
C1 C2 C3 C9 -174.4(3) . . . . ?
C8 C2 C3 C9 -0.3(6) . . . . ?
Ru1 C2 C3 C9 123.6(3) . . . . ?
C1 C2 C3 Ru1 62.0(2) . . . . ?
C8 C2 C3 Ru1 -123.8(4) . . . . ?
C2 C3 C4 C5 0.5(4) . . . . ?
C9 C3 C4 C5 174.2(3) . . . . ?
Ru1 C3 C4 C5 -62.5(2) . . . . ?
C2 C3 C4 C10 -175.0(3) . . . . ?
C9 C3 C4 C10 -1.3(5) . . . . ?
Ru1 C3 C4 C10 122.0(3) . . . . ?
C2 C3 C4 Ru1 63.0(2) . . . . ?
C9 C3 C4 Ru1 -123.3(3) . . . . ?
C3 C4 C5 C1 0.1(4) . . . . ?
C10 C4 C5 C1 175.5(3) . . . . ?
Ru1 C4 C5 C1 -62.2(2) . . . . ?
C3 C4 C5 C6 -174.6(3) . . . . ?
C10 C4 C5 C6 0.8(6) . . . . ?
Ru1 C4 C5 C6 123.2(4) . . . . ?
C3 C4 C5 Ru1 62.3(2) . . . . ?
C10 C4 C5 Ru1 -122.4(4) . . . . ?
C2 C1 C5 C4 -0.6(4) . . . . ?
C7 C1 C5 C4 -175.4(4) . . . . ?
Ru1 C1 C5 C4 62.4(2) . . . . ?
C2 C1 C5 C6 174.0(4) . . . . ?
C7 C1 C5 C6 -0.9(6) . . . . ?
Ru1 C1 C5 C6 -123.0(4) . . . . ?
C2 C1 C5 Ru1 -63.0(2) . . . . ?
C7 C1 C5 Ru1 122.1(4) . . . . ?
C15 C11 C12 C13 0.7(4) . . . . ?
C16 C11 C12 C13 174.0(3) . . . . ?
Ru2 C11 C12 C13 -62.5(2) . . . . ?
C15 C11 C12 C17 -173.3(4) . . . . ?
C16 C11 C12 C17 0.0(6) . . . . ?
Ru2 C11 C12 C17 123.5(4) . . . . ?
C15 C11 C12 Ru2 63.3(2) . . . . ?
C16 C11 C12 Ru2 -123.5(4) . . . . ?
C11 C12 C13 C14 -0.5(4) . . . . ?
C17 C12 C13 C14 173.5(4) . . . . ?
Ru2 C12 C13 C14 -62.8(2) . . . . ?
C11 C12 C13 C18 -176.4(4) . . . . ?
C17 C12 C13 C18 -2.4(6) . . . . ?
Ru2 C12 C13 C18 121.3(4) . . . . ?
C11 C12 C13 Ru2 62.3(2) . . . . ?
C17 C12 C13 Ru2 -123.7(4) . . . . ?
C12 C13 C14 C15 0.0(4) . . . . ?
C18 C13 C14 C15 176.0(3) . . . . ?
Ru2 C13 C14 C15 -62.3(2) . . . . ?
C12 C13 C14 C19 -173.9(3) . . . . ?
C18 C13 C14 C19 2.0(6) . . . . ?
Ru2 C13 C14 C19 123.7(3) . . . . ?
C12 C13 C14 Ru2 62.4(2) . . . . ?
C18 C13 C14 Ru2 -121.7(4) . . . . ?
C12 C11 C15 C14 -0.7(4) . . . . ?
C16 C11 C15 C14 -174.1(3) . . . . ?
Ru2 C11 C15 C14 62.4(2) . . . . ?
C12 C11 C15 C20 172.7(3) . . . . ?
C16 C11 C15 C20 -0.8(6) . . . . ?
Ru2 C11 C15 C20 -124.3(3) . . . . ?
C12 C11 C15 Ru2 -63.1(2) . . . . ?
C16 C11 C15 Ru2 123.5(4) . . . . ?
C13 C14 C15 C11 0.4(4) . . . . ?
C19 C14 C15 C11 174.3(3) . . . . ?
Ru2 C14 C15 C11 -61.9(2) . . . . ?
C13 C14 C15 C20 -172.9(3) . . . . ?
C19 C14 C15 C20 0.9(6) . . . . ?
Ru2 C14 C15 C20 124.8(3) . . . . ?
C13 C14 C15 Ru2 62.3(2) . . . . ?
C19 C14 C15 Ru2 -123.9(3) . . . . ?
